data_7245547
loop_
_publ_author_name
'Xiao, Yuntian'
'Wu, Chuanhua'
'Zhou, Ling'
'Yin, Qiuxiang'
'Yang, Jingxiang'

_publ_section_title
;
 Cocrystal engineering strategy for sustained release and leaching
 reduction of herbicides: a case study of metamitron
;
_journal_issue 20
_journal_name_full 'Green Chemistry'
_journal_page_first 8088
_journal_page_last 8099
_journal_paper_doi 10.1039/D2GC02949A
_journal_volume 24
_journal_year 2022
_chemical_formula_moiety 'C10 H10 N4 O, C9 H8 O2'
_chemical_formula_sum 'C19 H18 N4 O3'
_chemical_formula_weight 350.37
_chemical_name_systematic 'Metamitron-Cinnamic acid'
_space_group_crystal_system monoclinic
_space_group_IT_number 14
_space_group_name_Hall '-P 2ybc'
_space_group_name_H-M_alt 'P 1 21/c 1'
_atom_sites_solution_hydrogens mixed
_atom_sites_solution_primary dual
_audit_creation_date 2021-11-12
_audit_creation_method
;
Olex2 1.3
(compiled 2020.11.12 svn.r5f609507 for OlexSys, GUI svn.r6408)
;
_audit_update_record
;
2022-05-07 deposited with the CCDC.	2022-09-16 downloaded from the CCDC.
;
_cell_angle_alpha 90
_cell_angle_beta 114.812(5)
_cell_angle_gamma 90
_cell_formula_units_Z 8
_cell_length_a 9.5056(5)
_cell_length_b 28.8708(9)
_cell_length_c 13.6219(8)
_cell_measurement_reflns_used 9987
_cell_measurement_temperature 293(2)
_cell_measurement_theta_max 32.1290
_cell_measurement_theta_min 2.1630
_cell_volume 3393.2(3)
_computing_cell_refinement 'CrysAlisPro 1.171.39.46 (Rigaku OD, 2018)'
_computing_data_collection 'CrysAlisPro 1.171.39.46 (Rigaku OD, 2018)'
_computing_data_reduction 'CrysAlisPro 1.171.39.46 (Rigaku OD, 2018)'
_computing_molecular_graphics 'Olex2 1.3 (Dolomanov et al., 2009)'
_computing_publication_material 'Olex2 1.3 (Dolomanov et al., 2009)'
_computing_structure_refinement 'SHELXL 2018/3 (Sheldrick, 2015)'
_computing_structure_solution 'SHELXT 2018/2 (Sheldrick, 2018)'
_diffrn_ambient_temperature 123.15
_diffrn_detector 'CCD plate'
_diffrn_measured_fraction_theta_full 0.996
_diffrn_measured_fraction_theta_max 0.995
_diffrn_measurement_details
;
List of Runs (angles in degrees, time in seconds):

  # Type    Start    End  Width  t~exp~   \w     \q     \k     \f   Frames
#--------------------------------------------------------------------------
  1  \w   -120.00  60.00   1.00    2.00    --  -30.00  45.00   0.00  180
  2  \w   -120.00  40.00   1.00    2.00    --  -30.00  45.00  90.00  160
  3  \w   -120.00  40.00   1.00    2.00    --  -30.00  45.00 180.00  160
;
_diffrn_measurement_device 'abstract diffractometer'
_diffrn_measurement_device_type 'dtrek-CrysAlisPro-abstract goniometer imported rigaku-d*trek images'
_diffrn_measurement_method '\w scans'
_diffrn_orient_matrix_type 'CrysAlisPro convention (1999,Acta A55,543-557)'
_diffrn_orient_matrix_UB_11 -0.0083137000
_diffrn_orient_matrix_UB_12 -0.0244113000
_diffrn_orient_matrix_UB_13 -0.0037666000
_diffrn_orient_matrix_UB_21 -0.0186448000
_diffrn_orient_matrix_UB_22 0.0014912000
_diffrn_orient_matrix_UB_23 -0.0571574000
_diffrn_orient_matrix_UB_31 0.0753592000
_diffrn_orient_matrix_UB_32 -0.0023291000
_diffrn_orient_matrix_UB_33 0.0028839000
_diffrn_radiation_monochromator graphite
_diffrn_radiation_probe x-ray
_diffrn_radiation_type 'Mo K\a'
_diffrn_radiation_wavelength 0.71073
_diffrn_reflns_av_R_equivalents 0.0661
_diffrn_reflns_av_unetI/netI 0.0489
_diffrn_reflns_Laue_measured_fraction_full 0.996
_diffrn_reflns_Laue_measured_fraction_max 0.995
_diffrn_reflns_limit_h_max 11
_diffrn_reflns_limit_h_min -11
_diffrn_reflns_limit_k_max 36
_diffrn_reflns_limit_k_min -36
_diffrn_reflns_limit_l_max 17
_diffrn_reflns_limit_l_min -17
_diffrn_reflns_number 29169
_diffrn_reflns_point_group_measured_fraction_full 0.996
_diffrn_reflns_point_group_measured_fraction_max 0.995
_diffrn_reflns_theta_full 25.242
_diffrn_reflns_theta_max 26.500
_diffrn_reflns_theta_min 2.349
_diffrn_source 'fine-focus sealed X-ray tube'
_diffrn_source_type 'Enhance (Mo) X-ray Source'
_diffrn_standards_number 0
_exptl_absorpt_coefficient_mu 0.096
_exptl_absorpt_correction_T_max 1.00000
_exptl_absorpt_correction_T_min 0.76565
_exptl_absorpt_correction_type multi-scan
_exptl_absorpt_process_details
;
CrysAlisPro 1.171.39.46 (Rigaku Oxford Diffraction, 2018)
Empirical absorption correction using spherical harmonics,
 implemented in SCALE3 ABSPACK scaling algorithm.
;
_exptl_crystal_colour 'clear whiteish colourless'
_exptl_crystal_colour_lustre clear
_exptl_crystal_colour_modifier whiteish
_exptl_crystal_colour_primary colourless
_exptl_crystal_density_diffrn 1.372
_exptl_crystal_description block
_exptl_crystal_F_000 1472
_exptl_crystal_recrystallization_method 'Re-crystallisation from solvent'
_exptl_crystal_size_max 0.15
_exptl_crystal_size_mid 0.1
_exptl_crystal_size_min 0.1
_refine_diff_density_max 0.345
_refine_diff_density_min -0.500
_refine_diff_density_rms 0.057
_refine_ls_extinction_coef 0.0042(4)
_refine_ls_extinction_expression Fc^*^=kFc[1+0.001xFc^2^\l^3^/sin(2\q)]^-1/4^
_refine_ls_extinction_method 'SHELXL-2018/3 (Sheldrick 2018)'
_refine_ls_goodness_of_fit_ref 1.038
_refine_ls_hydrogen_treatment constr
_refine_ls_matrix_type full
_refine_ls_number_parameters 475
_refine_ls_number_reflns 7000
_refine_ls_number_restraints 0
_refine_ls_restrained_S_all 1.038
_refine_ls_R_factor_all 0.0756
_refine_ls_R_factor_gt 0.0517
_refine_ls_shift/su_max 0.000
_refine_ls_shift/su_mean 0.000
_refine_ls_structure_factor_coef Fsqd
_refine_ls_weighting_details 'w=1/[\s^2^(Fo^2^)+(0.0497P)^2^+1.5680P] where P=(Fo^2^+2Fc^2^)/3'
_refine_ls_weighting_scheme calc
_refine_ls_wR_factor_gt 0.1166
_refine_ls_wR_factor_ref 0.1361
_reflns_Friedel_coverage 0.000
_reflns_number_gt 5073
_reflns_number_total 7000
_reflns_threshold_expression 'I > 2\s(I)'
_cod_data_source_file d2gc02949a2.cif
_cod_data_source_block 123
_cod_depositor_comments 'Adding full bibliography for 7245547--7245549.cif.'
_cod_original_sg_symbol_H-M P21/n
_cod_database_code 7245547
_shelx_shelxl_version_number 2018/3
_chemical_oxdiff_formula 'C11 H10 N O'
_shelx_space_group_comment
;
The symmetry employed for this shelxl refinement is uniquely defined
by the following loop, which should always be used as a source of
symmetry information in preference to the above space-group names.
They are only intended as comments.
;
_shelx_estimated_absorpt_t_max 0.991
_shelx_estimated_absorpt_t_min 0.986
_reflns_odcompleteness_completeness 99.56
_reflns_odcompleteness_iscentric 1
_reflns_odcompleteness_theta 26.32
_olex2_refinement_description
;
1. Fixed Uiso
 At 1.2 times of:
  All C(H) groups, All N(H,H) groups
 At 1.5 times of:
  All C(H,H,H) groups, All O(H) groups
2.a Riding coordinates:
 N00D(H00C,H00D)
2.b Rotating group:
 N00E(H00A,H00B)
2.c Aromatic/amide H refined with riding coordinates:
 C00L(H00L), C00M(H00M), C00N(H00N), C00P(H00P), C00R(H00R), C00T(H00T),
 C00V(H00V), C00X(H00X), C00Z(H00Z), C010(H010), C011(H011), C012(H012),
 C013(H013), C014(H014), C015(H015), C016(H016), C017(H017), C018(H018),
 C019(H019), C01B(H01D), C01C(H01H), C01D(H01I), C01F(H01J), C01G(H01K)
2.d Idealised Me refined as rotating group:
 C01A(H01A,H01B,H01C), C01E(H01E,H01F,H01G)
2.e Idealised tetrahedral OH refined as rotating group:
 O004(H004), O006(H006)
;
_olex2_submission_special_instructions 'No special instructions were received'
_oxdiff_exptl_absorpt_empirical_details
;
Empirical correction (ABSPACK) includes:
- Absorption correction using spherical harmonics
- Frame scaling
- Detector area scaling
;
_oxdiff_exptl_absorpt_empirical_full_max 1.391
_oxdiff_exptl_absorpt_empirical_full_min 0.831

loop_
_space_group_symop_operation_xyz
'x, y, z'
'-x, y+1/2, -z+1/2'
'-x, -y, -z'
'x, -y-1/2, z-1/2'

loop_
_atom_site_label
_atom_site_type_symbol
_atom_site_fract_x
_atom_site_fract_y
_atom_site_fract_z
_atom_site_U_iso_or_equiv
_atom_site_adp_type
_atom_site_occupancy
_atom_site_site_symmetry_order
_atom_site_calc_flag
_atom_site_refinement_flags_posn
_atom_site_refinement_flags_adp
_atom_site_refinement_flags_occupancy
_atom_site_disorder_assembly
_atom_site_disorder_group
O001 O 0.20317(17) 0.32705(5) 0.74155(11) 0.0279(3) Uani 1 1 d . . . . .
O002 O 1.03946(16) 0.28602(5) -0.06536(12) 0.0300(3) Uani 1 1 d . . . . .
O003 O 0.55499(16) 0.21208(4) 0.44011(11) 0.0273(3) Uani 1 1 d . . . . .
O004 O 1.00578(19) 0.33791(5) 0.04541(12) 0.0326(4) Uani 1 1 d . . . . .
H004 H 0.974325 0.315199 0.066370 0.049 Uiso 1 1 calc R U . . .
O005 O 0.68665(17) 0.17630(5) 0.24007(11) 0.0305(4) Uani 1 1 d . . . . .
O006 O 0.48740(19) 0.16151(5) 0.53689(12) 0.0317(4) Uani 1 1 d . . . . .
H006 H 0.456757 0.185031 0.555542 0.048 Uiso 1 1 calc R U . . .
N007 N 0.77162(19) 0.24977(5) 0.24269(12) 0.0215(4) Uani 1 1 d . . . . .
N008 N 0.28761(18) 0.25366(5) 0.74125(12) 0.0195(3) Uani 1 1 d . . . . .
N009 N 0.36196(19) 0.27424(5) 0.57416(12) 0.0207(4) Uani 1 1 d . . . . .
N00A N 0.86456(19) 0.22987(5) 0.08523(13) 0.0228(4) Uani 1 1 d . . . . .
N00B N 0.38420(19) 0.23051(5) 0.61781(13) 0.0222(4) Uani 1 1 d . . . . .
N00C N 0.88530(19) 0.27327(5) 0.12933(13) 0.0239(4) Uani 1 1 d . . . . .
N00D N 0.7246(2) 0.26199(6) 0.32531(13) 0.0265(4) Uani 1 1 d . . . . .
H00C H 0.662767 0.248133 0.352904 0.032 Uiso 1 1 d R U . . .
H00D H 0.828637 0.252033 0.368504 0.032 Uiso 1 1 d R U . . .
N00E N 0.2462(2) 0.24089(5) 0.82576(13) 0.0237(4) Uani 1 1 d . . . . .
H00A H 0.327149 0.240842 0.887250 0.028 Uiso 1 1 d R U . . .
H00B H 0.179382 0.260443 0.829502 0.028 Uiso 1 1 d R U . . .
C00F C 0.3062(2) 0.30684(6) 0.61392(14) 0.0182(4) Uani 1 1 d . . . . .
C00G C 0.5673(2) 0.04863(6) 0.36735(15) 0.0209(4) Uani 1 1 d . . . . .
C00H C 0.2615(2) 0.29881(6) 0.70288(14) 0.0189(4) Uani 1 1 d . . . . .
C00I C 0.7989(2) 0.19736(6) 0.11793(15) 0.0203(4) Uani 1 1 d . . . . .
C00J C 0.7856(2) 0.15120(6) 0.06697(14) 0.0198(4) Uani 1 1 d . . . . .
C00K C 0.2886(2) 0.35352(6) 0.56543(15) 0.0193(4) Uani 1 1 d . . . . .
C00L C 0.2646(2) 0.44104(6) 0.47324(16) 0.0241(4) Uani 1 1 d . . . . .
H00L H 0.256576 0.470207 0.442383 0.029 Uiso 1 1 calc R U . . .
C00M C 0.2425(2) 0.35821(6) 0.45440(15) 0.0222(4) Uani 1 1 d . . . . .
H00M H 0.220784 0.331999 0.410826 0.027 Uiso 1 1 calc R U . . .
C00N C 0.2288(2) 0.40171(6) 0.40877(16) 0.0233(4) Uani 1 1 d . . . . .
H00N H 0.195498 0.404617 0.334377 0.028 Uiso 1 1 calc R U . . .
C00O C 0.3488(2) 0.22116(6) 0.69855(15) 0.0209(4) Uani 1 1 d . . . . .
C00P C 0.8932(2) 0.13947(7) 0.02678(15) 0.0225(4) Uani 1 1 d . . . . .
H00P H 0.971752 0.160206 0.033762 0.027 Uiso 1 1 calc R U . . .
C00Q C 0.7459(2) 0.20470(6) 0.20282(15) 0.0217(4) Uani 1 1 d . . . . .
C00R C 0.5379(2) 0.08932(6) 0.42096(15) 0.0227(4) Uani 1 1 d . . . . .
H00R H 0.480308 0.084575 0.460889 0.027 Uiso 1 1 calc R U . . .
C00S C 0.8376(2) 0.28253(6) 0.20437(15) 0.0222(4) Uani 1 1 d . . . . .
C00T C 1.0724(2) 0.40926(7) -0.06430(16) 0.0242(4) Uani 1 1 d . . . . .
H00T H 1.066018 0.414861 0.000942 0.029 Uiso 1 1 calc R U . . .
C00U C 1.0891(2) 0.44979(7) -0.12325(16) 0.0225(4) Uani 1 1 d . . . . .
C00V C 0.6678(2) 0.04970(7) 0.31630(15) 0.0250(4) Uani 1 1 d . . . . .
H00V H 0.718788 0.077019 0.314908 0.030 Uiso 1 1 calc R U . . .
C00W C 0.5421(2) 0.17238(6) 0.46523(15) 0.0223(4) Uani 1 1 d . . . . .
C00X C 0.3214(2) 0.39321(6) 0.62980(15) 0.0231(4) Uani 1 1 d . . . . .
H00X H 0.349487 0.390591 0.703705 0.028 Uiso 1 1 calc R U . . .
C00Y C 1.0365(2) 0.32605(7) -0.03748(16) 0.0254(4) Uani 1 1 d . . . . .
C00Z C 1.1171(2) 0.49300(7) -0.07281(16) 0.0240(4) Uani 1 1 d . . . . .
H00Z H 1.131647 0.495153 -0.001054 0.029 Uiso 1 1 calc R U . . .
C010 C 0.7677(2) 0.06664(7) -0.03552(17) 0.0292(5) Uani 1 1 d . . . . .
H010 H 0.760757 0.038576 -0.070796 0.035 Uiso 1 1 calc R U . . .
C011 C 0.5861(2) 0.13223(7) 0.41764(16) 0.0238(4) Uani 1 1 d . . . . .
H011 H 0.651297 0.137182 0.383353 0.029 Uiso 1 1 calc R U . . .
C012 C 0.3120(2) 0.43660(6) 0.58343(16) 0.0253(4) Uani 1 1 d . . . . .
H012 H 0.337871 0.462870 0.626964 0.030 Uiso 1 1 calc R U . . .
C013 C 0.4910(2) 0.00736(7) 0.36685(16) 0.0260(4) Uani 1 1 d . . . . .
H013 H 0.422890 0.006255 0.399807 0.031 Uiso 1 1 calc R U . . .
C014 C 1.0697(2) 0.44742(7) -0.23080(16) 0.0273(5) Uani 1 1 d . . . . .
H014 H 1.052747 0.418917 -0.265686 0.033 Uiso 1 1 calc R U . . .
C015 C 0.6698(2) 0.11967(7) 0.05671(17) 0.0288(5) Uani 1 1 d . . . . .
H015 H 0.598189 0.126704 0.084557 0.035 Uiso 1 1 calc R U . . .
C016 C 1.1237(2) 0.53283(7) -0.12772(17) 0.0273(5) Uani 1 1 d . . . . .
H016 H 1.142586 0.561371 -0.092901 0.033 Uiso 1 1 calc R U . . .
C017 C 1.1020(2) 0.52989(7) -0.23445(17) 0.0283(5) Uani 1 1 d . . . . .
H017 H 1.105153 0.556515 -0.271878 0.034 Uiso 1 1 calc R U . . .
C018 C 1.0754(2) 0.48718(7) -0.28554(16) 0.0296(5) Uani 1 1 d . . . . .
H018 H 1.061439 0.485254 -0.357212 0.035 Uiso 1 1 calc R U . . .
C019 C 0.8848(2) 0.09743(7) -0.02333(16) 0.0265(5) Uani 1 1 d . . . . .
H019 H 0.958375 0.089808 -0.049006 0.032 Uiso 1 1 calc R U . . .
C01A C 0.3775(3) 0.17381(7) 0.74591(17) 0.0306(5) Uani 1 1 d . . . . .
H01A H 0.452445 0.175334 0.819848 0.046 Uiso 1 1 calc R U . . .
H01B H 0.416226 0.154384 0.705577 0.046 Uiso 1 1 calc R U . . .
H01C H 0.282383 0.161155 0.742878 0.046 Uiso 1 1 calc R U . . .
C01B C 0.6610(3) 0.07769(7) 0.00488(19) 0.0331(5) Uani 1 1 d . . . . .
H01D H 0.582600 0.056829 -0.002669 0.040 Uiso 1 1 calc R U . . .
C01C C 1.0655(2) 0.36537(7) -0.09474(17) 0.0276(5) Uani 1 1 d . . . . .
H01H H 1.080031 0.359072 -0.156804 0.033 Uiso 1 1 calc R U . . .
C01D C 0.6916(2) 0.01013(7) 0.26781(16) 0.0289(5) Uani 1 1 d . . . . .
H01I H 0.759301 0.010965 0.234560 0.035 Uiso 1 1 calc R U . . .
C01E C 0.8570(3) 0.33011(7) 0.24926(17) 0.0319(5) Uani 1 1 d . . . . .
H01E H 0.758167 0.341938 0.240723 0.048 Uiso 1 1 calc R U . . .
H01F H 0.899227 0.349753 0.211411 0.048 Uiso 1 1 calc R U . . .
H01G H 0.926270 0.329447 0.324681 0.048 Uiso 1 1 calc R U . . .
C01F C 0.5150(3) -0.03198(7) 0.31801(18) 0.0328(5) Uani 1 1 d . . . . .
H01J H 0.463672 -0.059333 0.318531 0.039 Uiso 1 1 calc R U . . .
C01G C 0.6155(3) -0.03063(7) 0.26840(18) 0.0332(5) Uani 1 1 d . . . . .
H01K H 0.631866 -0.057050 0.235534 0.040 Uiso 1 1 calc R U . . .

loop_
_atom_site_aniso_label
_atom_site_aniso_U_11
_atom_site_aniso_U_22
_atom_site_aniso_U_33
_atom_site_aniso_U_23
_atom_site_aniso_U_13
_atom_site_aniso_U_12
O001 0.0402(9) 0.0242(7) 0.0280(8) 0.0011(6) 0.0228(7) 0.0063(6)
O002 0.0313(8) 0.0231(7) 0.0380(9) -0.0017(6) 0.0169(7) 0.0004(6)
O003 0.0301(8) 0.0235(7) 0.0316(8) -0.0007(6) 0.0161(7) -0.0016(6)
O004 0.0481(10) 0.0257(8) 0.0348(8) -0.0024(6) 0.0279(8) -0.0085(7)
O005 0.0417(9) 0.0283(8) 0.0310(8) -0.0003(6) 0.0247(7) -0.0061(6)
O006 0.0498(10) 0.0241(7) 0.0324(8) 0.0025(6) 0.0282(8) 0.0075(7)
N007 0.0243(9) 0.0251(8) 0.0162(8) -0.0002(6) 0.0097(7) 0.0018(7)
N008 0.0248(9) 0.0198(8) 0.0159(8) 0.0012(6) 0.0104(7) -0.0008(6)
N009 0.0256(9) 0.0186(8) 0.0197(8) 0.0010(6) 0.0112(7) 0.0002(6)
N00A 0.0247(9) 0.0214(8) 0.0209(8) -0.0008(6) 0.0084(7) -0.0016(7)
N00B 0.0282(9) 0.0189(8) 0.0208(8) 0.0022(6) 0.0117(7) 0.0020(7)
N00C 0.0260(9) 0.0228(8) 0.0222(9) 0.0000(6) 0.0095(7) -0.0014(7)
N00D 0.0299(10) 0.0348(9) 0.0217(9) 0.0002(7) 0.0175(8) 0.0055(8)
N00E 0.0327(10) 0.0254(8) 0.0181(8) 0.0025(6) 0.0157(8) 0.0001(7)
C00F 0.0189(10) 0.0194(9) 0.0157(9) -0.0010(7) 0.0068(8) -0.0006(7)
C00G 0.0207(10) 0.0239(10) 0.0170(9) 0.0017(7) 0.0067(8) 0.0044(8)
C00H 0.0202(10) 0.0189(9) 0.0166(9) -0.0013(7) 0.0067(8) -0.0012(7)
C00I 0.0184(10) 0.0235(10) 0.0189(9) 0.0020(7) 0.0078(8) 0.0014(7)
C00J 0.0200(10) 0.0216(9) 0.0171(9) 0.0018(7) 0.0070(8) 0.0015(7)
C00K 0.0185(10) 0.0203(9) 0.0210(10) 0.0006(7) 0.0099(8) 0.0005(7)
C00L 0.0247(11) 0.0200(9) 0.0308(11) 0.0073(8) 0.0147(9) 0.0019(8)
C00M 0.0237(11) 0.0236(9) 0.0225(10) -0.0020(7) 0.0129(9) 0.0013(8)
C00N 0.0249(11) 0.0270(10) 0.0211(10) 0.0025(8) 0.0128(9) 0.0029(8)
C00O 0.0230(10) 0.0214(9) 0.0195(9) -0.0002(7) 0.0101(8) -0.0017(8)
C00P 0.0202(10) 0.0261(10) 0.0228(10) -0.0002(8) 0.0104(9) -0.0028(8)
C00Q 0.0208(10) 0.0233(10) 0.0205(10) 0.0005(7) 0.0081(8) 0.0012(8)
C00R 0.0231(10) 0.0270(10) 0.0194(9) 0.0012(8) 0.0104(8) 0.0045(8)
C00S 0.0209(10) 0.0231(10) 0.0186(9) 0.0017(7) 0.0046(8) 0.0006(8)
C00T 0.0249(11) 0.0289(10) 0.0209(10) -0.0021(8) 0.0116(9) -0.0010(8)
C00U 0.0184(10) 0.0277(10) 0.0237(10) -0.0015(8) 0.0111(8) -0.0021(8)
C00V 0.0240(11) 0.0284(10) 0.0230(10) -0.0005(8) 0.0103(9) 0.0010(8)
C00W 0.0201(10) 0.0251(10) 0.0202(10) 0.0003(8) 0.0071(8) 0.0004(8)
C00X 0.0258(11) 0.0240(10) 0.0188(10) -0.0001(8) 0.0086(8) -0.0009(8)
C00Y 0.0210(11) 0.0301(11) 0.0265(11) -0.0017(8) 0.0111(9) 0.0002(8)
C00Z 0.0216(10) 0.0290(10) 0.0219(10) -0.0018(8) 0.0097(9) -0.0014(8)
C010 0.0332(12) 0.0240(10) 0.0316(11) -0.0051(8) 0.0147(10) -0.0022(9)
C011 0.0237(11) 0.0278(10) 0.0227(10) -0.0003(8) 0.0125(9) 0.0024(8)
C012 0.0254(11) 0.0201(9) 0.0276(11) -0.0019(8) 0.0086(9) -0.0007(8)
C013 0.0258(11) 0.0298(11) 0.0239(10) 0.0005(8) 0.0118(9) 0.0003(8)
C014 0.0298(12) 0.0279(10) 0.0259(11) -0.0042(8) 0.0135(9) -0.0031(8)
C015 0.0257(11) 0.0300(11) 0.0371(12) -0.0040(9) 0.0194(10) -0.0021(9)
C016 0.0248(11) 0.0250(10) 0.0316(11) -0.0021(8) 0.0115(9) -0.0010(8)
C017 0.0246(11) 0.0305(11) 0.0300(11) 0.0065(9) 0.0117(9) 0.0012(9)
C018 0.0303(12) 0.0385(12) 0.0205(10) 0.0018(9) 0.0113(9) -0.0015(9)
C019 0.0296(12) 0.0296(11) 0.0252(10) -0.0021(8) 0.0164(9) 0.0006(8)
C01A 0.0441(14) 0.0224(10) 0.0314(12) 0.0052(8) 0.0218(11) 0.0036(9)
C01B 0.0321(12) 0.0268(11) 0.0456(13) -0.0088(9) 0.0216(11) -0.0107(9)
C01C 0.0298(12) 0.0310(11) 0.0285(11) -0.0012(9) 0.0187(10) 0.0007(9)
C01D 0.0249(11) 0.0392(12) 0.0251(11) -0.0042(9) 0.0129(9) 0.0035(9)
C01E 0.0373(13) 0.0291(11) 0.0308(12) -0.0054(9) 0.0158(10) -0.0052(9)
C01F 0.0372(13) 0.0265(11) 0.0351(12) -0.0024(9) 0.0155(11) -0.0021(9)
C01G 0.0344(13) 0.0310(11) 0.0346(12) -0.0088(9) 0.0150(10) 0.0037(9)

loop_
_atom_type_symbol
_atom_type_description
_atom_type_scat_dispersion_real
_atom_type_scat_dispersion_imag
_atom_type_scat_source
C C 0.0033 0.0016 'International Tables Vol C Tables 4.2.6.8 and 6.1.1.4'
H H 0.0000 0.0000 'International Tables Vol C Tables 4.2.6.8 and 6.1.1.4'
N N 0.0061 0.0033 'International Tables Vol C Tables 4.2.6.8 and 6.1.1.4'
O O 0.0106 0.0060 'International Tables Vol C Tables 4.2.6.8 and 6.1.1.4'

loop_
_geom_angle_atom_site_label_1
_geom_angle_atom_site_label_2
_geom_angle_atom_site_label_3
_geom_angle
_geom_angle_site_symmetry_1
_geom_angle_site_symmetry_3
_geom_angle_publ_flag
C00Y O004 H004 109.5 . . ?
C00W O006 H006 109.5 . . ?
C00Q N007 N00D 118.67(15) . . ?
C00S N007 N00D 118.88(16) . . ?
C00S N007 C00Q 122.44(16) . . ?
C00H N008 N00E 119.02(15) . . ?
C00O N008 N00E 119.02(15) . . ?
C00O N008 C00H 121.95(16) . . ?
C00F N009 N00B 119.93(16) . . ?
C00I N00A N00C 120.69(16) . . ?
C00O N00B N009 120.47(16) . . ?
C00S N00C N00A 119.83(16) . . ?
N007 N00D H00C 133.6 . . ?
N007 N00D H00D 79.9 . . ?
H00C N00D H00D 107.0 . . ?
N008 N00E H00A 110.5 . . ?
N008 N00E H00B 109.8 . . ?
H00A N00E H00B 108.6 . . ?
N009 C00F C00H 122.71(16) . . ?
N009 C00F C00K 117.47(16) . . ?
C00H C00F C00K 119.82(16) . . ?
C00V C00G C00R 122.75(18) . . ?
C013 C00G C00R 118.59(18) . . ?
C013 C00G C00V 118.65(18) . . ?
O001 C00H N008 120.39(17) . . ?
O001 C00H C00F 126.43(17) . . ?
N008 C00H C00F 113.16(15) . . ?
N00A C00I C00J 116.43(17) . . ?
N00A C00I C00Q 122.72(17) . . ?
C00Q C00I C00J 120.81(16) . . ?
C00P C00J C00I 118.12(17) . . ?
C00P C00J C015 118.94(17) . . ?
C015 C00J C00I 122.93(17) . . ?
C00M C00K C00F 119.89(16) . . ?
C00M C00K C00X 119.18(17) . . ?
C00X C00K C00F 120.91(16) . . ?
C00N C00L H00L 120.2 . . ?
C012 C00L H00L 120.2 . . ?
C012 C00L C00N 119.60(17) . . ?
C00K C00M H00M 119.9 . . ?
C00N C00M C00K 120.24(18) . . ?
C00N C00M H00M 119.9 . . ?
C00L C00N H00N 119.8 . . ?
C00M C00N C00L 120.44(18) . . ?
C00M C00N H00N 119.8 . . ?
N008 C00O C01A 118.89(17) . . ?
N00B C00O N008 121.76(17) . . ?
N00B C00O C01A 119.34(17) . . ?
C00J C00P H00P 119.7 . . ?
C019 C00P C00J 120.69(18) . . ?
C019 C00P H00P 119.7 . . ?
O005 C00Q N007 120.18(17) . . ?
O005 C00Q C00I 127.31(18) . . ?
N007 C00Q C00I 112.51(16) . . ?
C00G C00R H00R 117.0 . . ?
C011 C00R C00G 126.03(19) . . ?
C011 C00R H00R 117.0 . . ?
N007 C00S C01E 119.03(18) . . ?
N00C C00S N007 121.78(17) . . ?
N00C C00S C01E 119.19(18) . . ?
C00U C00T H00T 116.8 . . ?
C01C C00T H00T 116.8 . . ?
C01C C00T C00U 126.46(19) . . ?
C00Z C00U C00T 119.12(18) . . ?
C00Z C00U C014 118.25(18) . . ?
C014 C00U C00T 122.54(17) . . ?
C00G C00V H00V 120.0 . . ?
C01D C00V C00G 120.08(19) . . ?
C01D C00V H00V 120.0 . . ?
O003 C00W O006 123.23(18) . . ?
O003 C00W C011 122.50(18) . . ?
O006 C00W C011 114.27(16) . . ?
C00K C00X H00X 120.0 . . ?
C012 C00X C00K 119.99(18) . . ?
C012 C00X H00X 120.0 . . ?
O002 C00Y O004 123.51(19) . . ?
O002 C00Y C01C 122.23(19) . . ?
O004 C00Y C01C 114.26(17) . . ?
C00U C00Z H00Z 119.4 . . ?
C016 C00Z C00U 121.21(19) . . ?
C016 C00Z H00Z 119.4 . . ?
C019 C010 H010 120.2 . . ?
C01B C010 H010 120.2 . . ?
C01B C010 C019 119.62(19) . . ?
C00R C011 C00W 123.62(19) . . ?
C00R C011 H011 118.2 . . ?
C00W C011 H011 118.2 . . ?
C00L C012 C00X 120.51(18) . . ?
C00L C012 H012 119.7 . . ?
C00X C012 H012 119.7 . . ?
C00G C013 H013 119.6 . . ?
C01F C013 C00G 120.90(19) . . ?
C01F C013 H013 119.6 . . ?
C00U C014 H014 119.8 . . ?
C018 C014 C00U 120.44(19) . . ?
C018 C014 H014 119.8 . . ?
C00J C015 H015 120.0 . . ?
C01B C015 C00J 119.94(19) . . ?
C01B C015 H015 120.0 . . ?
C00Z C016 H016 120.1 . . ?
C017 C016 C00Z 119.70(19) . . ?
C017 C016 H016 120.1 . . ?
C016 C017 H017 120.1 . . ?
C016 C017 C018 119.87(19) . . ?
C018 C017 H017 120.1 . . ?
C014 C018 C017 120.52(19) . . ?
C014 C018 H018 119.7 . . ?
C017 C018 H018 119.7 . . ?
C00P C019 C010 120.24(19) . . ?
C00P C019 H019 119.9 . . ?
C010 C019 H019 119.9 . . ?
C00O C01A H01A 109.5 . . ?
C00O C01A H01B 109.5 . . ?
C00O C01A H01C 109.5 . . ?
H01A C01A H01B 109.5 . . ?
H01A C01A H01C 109.5 . . ?
H01B C01A H01C 109.5 . . ?
C010 C01B C015 120.54(19) . . ?
C010 C01B H01D 119.7 . . ?
C015 C01B H01D 119.7 . . ?
C00T C01C C00Y 124.66(19) . . ?
C00T C01C H01H 117.7 . . ?
C00Y C01C H01H 117.7 . . ?
C00V C01D H01I 119.7 . . ?
C01G C01D C00V 120.6(2) . . ?
C01G C01D H01I 119.7 . . ?
C00S C01E H01E 109.5 . . ?
C00S C01E H01F 109.5 . . ?
C00S C01E H01G 109.5 . . ?
H01E C01E H01F 109.5 . . ?
H01E C01E H01G 109.5 . . ?
H01F C01E H01G 109.5 . . ?
C013 C01F H01J 120.0 . . ?
C01G C01F C013 120.0(2) . . ?
C01G C01F H01J 120.0 . . ?
C01D C01G H01K 120.1 . . ?
C01F C01G C01D 119.80(19) . . ?
C01F C01G H01K 120.1 . . ?

loop_
_geom_bond_atom_site_label_1
_geom_bond_atom_site_label_2
_geom_bond_distance
_geom_bond_site_symmetry_2
_geom_bond_publ_flag
O001 C00H 1.223(2) . ?
O002 C00Y 1.220(2) . ?
O003 C00W 1.217(2) . ?
O004 H004 0.8200 . ?
O004 C00Y 1.325(2) . ?
O005 C00Q 1.219(2) . ?
O006 H006 0.8200 . ?
O006 C00W 1.322(2) . ?
N007 N00D 1.419(2) . ?
N007 C00Q 1.392(2) . ?
N007 C00S 1.355(2) . ?
N008 N00E 1.413(2) . ?
N008 C00H 1.388(2) . ?
N008 C00O 1.357(2) . ?
N009 N00B 1.374(2) . ?
N009 C00F 1.304(2) . ?
N00A N00C 1.368(2) . ?
N00A C00I 1.305(2) . ?
N00B C00O 1.306(2) . ?
N00C C00S 1.308(3) . ?
N00D H00C 0.9121 . ?
N00D H00D 0.9586 . ?
N00E H00A 0.8676 . ?
N00E H00B 0.8671 . ?
C00F C00H 1.461(3) . ?
C00F C00K 1.479(2) . ?
C00G C00R 1.470(3) . ?
C00G C00V 1.398(3) . ?
C00G C013 1.394(3) . ?
C00I C00J 1.483(2) . ?
C00I C00Q 1.458(3) . ?
C00J C00P 1.390(3) . ?
C00J C015 1.390(3) . ?
C00K C00M 1.393(3) . ?
C00K C00X 1.396(3) . ?
C00L H00L 0.9300 . ?
C00L C00N 1.388(3) . ?
C00L C012 1.380(3) . ?
C00M H00M 0.9300 . ?
C00M C00N 1.383(3) . ?
C00N H00N 0.9300 . ?
C00O C01A 1.487(3) . ?
C00P H00P 0.9300 . ?
C00P C019 1.378(3) . ?
C00R H00R 0.9300 . ?
C00R C011 1.328(3) . ?
C00S C01E 1.483(3) . ?
C00T H00T 0.9300 . ?
C00T C00U 1.465(3) . ?
C00T C01C 1.326(3) . ?
C00U C00Z 1.395(3) . ?
C00U C014 1.399(3) . ?
C00V H00V 0.9300 . ?
C00V C01D 1.385(3) . ?
C00W C011 1.472(3) . ?
C00X H00X 0.9300 . ?
C00X C012 1.389(3) . ?
C00Y C01C 1.467(3) . ?
C00Z H00Z 0.9300 . ?
C00Z C016 1.387(3) . ?
C010 H010 0.9300 . ?
C010 C019 1.379(3) . ?
C010 C01B 1.379(3) . ?
C011 H011 0.9300 . ?
C012 H012 0.9300 . ?
C013 H013 0.9300 . ?
C013 C01F 1.383(3) . ?
C014 H014 0.9300 . ?
C014 C018 1.382(3) . ?
C015 H015 0.9300 . ?
C015 C01B 1.388(3) . ?
C016 H016 0.9300 . ?
C016 C017 1.383(3) . ?
C017 H017 0.9300 . ?
C017 C018 1.386(3) . ?
C018 H018 0.9300 . ?
C019 H019 0.9300 . ?
C01A H01A 0.9600 . ?
C01A H01B 0.9600 . ?
C01A H01C 0.9600 . ?
C01B H01D 0.9300 . ?
C01C H01H 0.9300 . ?
C01D H01I 0.9300 . ?
C01D C01G 1.383(3) . ?
C01E H01E 0.9600 . ?
C01E H01F 0.9600 . ?
C01E H01G 0.9600 . ?
C01F H01J 0.9300 . ?
C01F C01G 1.383(3) . ?
C01G H01K 0.9300 . ?

loop_
_geom_torsion_atom_site_label_1
_geom_torsion_atom_site_label_2
_geom_torsion_atom_site_label_3
_geom_torsion_atom_site_label_4
_geom_torsion
_geom_torsion_site_symmetry_1
_geom_torsion_site_symmetry_2
_geom_torsion_site_symmetry_3
_geom_torsion_site_symmetry_4
_geom_torsion_publ_flag
O002 C00Y C01C C00T -176.0(2) . . . . ?
O003 C00W C011 C00R -161.9(2) . . . . ?
O004 C00Y C01C C00T 4.7(3) . . . . ?
O006 C00W C011 C00R 17.9(3) . . . . ?
N009 N00B C00O N008 0.8(3) . . . . ?
N009 N00B C00O C01A -178.59(17) . . . . ?
N009 C00F C00H O001 -177.02(18) . . . . ?
N009 C00F C00H N008 1.2(3) . . . . ?
N009 C00F C00K C00M 37.2(3) . . . . ?
N009 C00F C00K C00X -141.21(19) . . . . ?
N00A N00C C00S N007 2.0(3) . . . . ?
N00A N00C C00S C01E -178.32(17) . . . . ?
N00A C00I C00J C00P 26.6(2) . . . . ?
N00A C00I C00J C015 -152.60(19) . . . . ?
N00A C00I C00Q O005 -178.28(19) . . . . ?
N00A C00I C00Q N007 0.8(3) . . . . ?
N00B N009 C00F C00H -1.5(3) . . . . ?
N00B N009 C00F C00K 178.45(16) . . . . ?
N00C N00A C00I C00J -178.44(16) . . . . ?
N00C N00A C00I C00Q -0.8(3) . . . . ?
N00D N007 C00Q O005 -1.4(3) . . . . ?
N00D N007 C00Q C00I 179.52(15) . . . . ?
N00D N007 C00S N00C 179.07(17) . . . . ?
N00D N007 C00S C01E -0.6(3) . . . . ?
N00E N008 C00H O001 -0.2(3) . . . . ?
N00E N008 C00H C00F -178.56(15) . . . . ?
N00E N008 C00O N00B 177.55(17) . . . . ?
N00E N008 C00O C01A -3.0(3) . . . . ?
C00F N009 N00B C00O 0.5(3) . . . . ?
C00F C00K C00M C00N -178.68(17) . . . . ?
C00F C00K C00X C012 176.61(18) . . . . ?
C00G C00R C011 C00W 174.59(18) . . . . ?
C00G C00V C01D C01G 0.6(3) . . . . ?
C00G C013 C01F C01G -0.3(3) . . . . ?
C00H N008 C00O N00B -1.1(3) . . . . ?
C00H N008 C00O C01A 178.33(18) . . . . ?
C00H C00F C00K C00M -142.84(18) . . . . ?
C00H C00F C00K C00X 38.8(3) . . . . ?
C00I N00A N00C C00S -0.6(3) . . . . ?
C00I C00J C00P C019 -178.71(17) . . . . ?
C00I C00J C015 C01B 177.83(19) . . . . ?
C00J C00I C00Q O005 -0.7(3) . . . . ?
C00J C00I C00Q N007 178.34(16) . . . . ?
C00J C00P C019 C010 0.9(3) . . . . ?
C00J C015 C01B C010 0.8(3) . . . . ?
C00K C00F C00H O001 3.0(3) . . . . ?
C00K C00F C00H N008 -178.76(16) . . . . ?
C00K C00M C00N C00L 1.6(3) . . . . ?
C00K C00X C012 C00L 2.5(3) . . . . ?
C00M C00K C00X C012 -1.8(3) . . . . ?
C00N C00L C012 C00X -1.2(3) . . . . ?
C00O N008 C00H O001 178.46(17) . . . . ?
C00O N008 C00H C00F 0.1(2) . . . . ?
C00P C00J C015 C01B -1.4(3) . . . . ?
C00Q N007 C00S N00C -2.0(3) . . . . ?
C00Q N007 C00S C01E 178.33(18) . . . . ?
C00Q C00I C00J C00P -151.11(18) . . . . ?
C00Q C00I C00J C015 29.7(3) . . . . ?
C00R C00G C00V C01D 179.54(18) . . . . ?
C00R C00G C013 C01F -179.68(19) . . . . ?
C00S N007 C00Q O005 179.70(18) . . . . ?
C00S N007 C00Q C00I 0.6(2) . . . . ?
C00T C00U C00Z C016 -175.75(18) . . . . ?
C00T C00U C014 C018 175.29(19) . . . . ?
C00U C00T C01C C00Y -174.97(19) . . . . ?
C00U C00Z C016 C017 0.1(3) . . . . ?
C00U C014 C018 C017 0.6(3) . . . . ?
C00V C00G C00R C011 8.2(3) . . . . ?
C00V C00G C013 C01F 0.7(3) . . . . ?
C00V C01D C01G C01F -0.1(3) . . . . ?
C00X C00K C00M C00N -0.3(3) . . . . ?
C00Z C00U C014 C018 -1.2(3) . . . . ?
C00Z C016 C017 C018 -0.7(3) . . . . ?
C012 C00L C00N C00M -0.9(3) . . . . ?
C013 C00G C00R C011 -171.43(19) . . . . ?
C013 C00G C00V C01D -0.9(3) . . . . ?
C013 C01F C01G C01D 0.0(3) . . . . ?
C014 C00U C00Z C016 0.8(3) . . . . ?
C015 C00J C00P C019 0.5(3) . . . . ?
C016 C017 C018 C014 0.4(3) . . . . ?
C019 C010 C01B C015 0.6(3) . . . . ?
C01B C010 C019 C00P -1.5(3) . . . . ?
C01C C00T C00U C00Z -170.7(2) . . . . ?
C01C C00T C00U C014 12.8(3) . . . . ?
